data_7226400
loop_
_publ_author_name
'Du, Jonathan J.'
'V\'aradi, Linda'
'Williams, Peter A.'
'Groundwater, Paul W.'
'Overgaard, Jacob'
'Platts, James A.'
'Hibbs, David E.'

_publ_section_title
;
 An analysis of the experimental and theoretical charge density
 distributions of the piroxicam--saccharin co-crystal and its constituents
;
_journal_issue 85
_journal_name_full 'RSC Adv.'
_journal_page_first 81578
_journal_paper_doi 10.1039/C6RA10411H
_journal_volume 6
_journal_year 2016
_chemical_formula_sum 'C22 H18 N4 O7 S2'
_chemical_formula_weight 514.52
_chemical_name_common 'Piroxicam-Saccharin cocrystal'
_space_group_crystal_system triclinic
_space_group_IT_number 2
_space_group_name_Hall '-P 1'
_space_group_name_H-M_alt 'P -1'
_symmetry_space_group_name_Hall '-P 1'
_symmetry_space_group_name_H-M 'P -1'
_atom_sites_solution_hydrogens difmap
_audit_creation_method SHELXL-2014/7
_audit_update_record
;
2016-04-15 deposited with the CCDC.
2016-08-12 downloaded from the CCDC.
;
_cell_angle_alpha 66.973(5)
_cell_angle_beta 71.019(5)
_cell_angle_gamma 89.378(5)
_cell_formula_units_Z 2
_cell_length_a 9.516(5)
_cell_length_b 10.397(5)
_cell_length_c 12.669(5)
_cell_measurement_reflns_used 999
_cell_measurement_temperature 150(2)
_cell_measurement_theta_max 65.65
_cell_measurement_theta_min 2.92
_cell_volume 1081.0(9)
_computing_structure_refinement 'SHELXL-2014/7 (Sheldrick, 2014)'
_diffrn_ambient_temperature 150(2)
_diffrn_measured_fraction_theta_full 0.998
_diffrn_measured_fraction_theta_max 0.946
_diffrn_measurement_device_type 'Agilent Technologies SuperNova CCD'
_diffrn_measurement_method \w-scans
_diffrn_radiation_type MoK\a
_diffrn_radiation_wavelength 0.71073
_diffrn_reflns_av_unetI/netI 0.0330
_diffrn_reflns_Laue_measured_fraction_full 0.998
_diffrn_reflns_Laue_measured_fraction_max 0.946
_diffrn_reflns_number 33446
_diffrn_reflns_point_group_measured_fraction_full 0.998
_diffrn_reflns_point_group_measured_fraction_max 0.946
_diffrn_reflns_theta_full 25.242
_diffrn_reflns_theta_max 62.675
_diffrn_reflns_theta_min 2.919
_exptl_absorpt_coefficient_mu 0.302
_exptl_absorpt_correction_type none
_exptl_crystal_colour yellow
_exptl_crystal_density_diffrn 1.581
_exptl_crystal_description block
_exptl_crystal_F_000 532
_refine_diff_density_max 1.135
_refine_diff_density_min -1.392
_refine_diff_density_rms 0.088
_refine_ls_extinction_method none
_refine_ls_goodness_of_fit_ref 1.003
_refine_ls_hydrogen_treatment refall
_refine_ls_matrix_type full
_refine_ls_number_parameters 388
_refine_ls_number_reflns 33446
_refine_ls_number_restraints 18
_refine_ls_restrained_S_all 1.003
_refine_ls_R_factor_all 0.0474
_refine_ls_R_factor_gt 0.0355
_refine_ls_shift/su_max 0.080
_refine_ls_shift/su_mean 0.002
_refine_ls_structure_factor_coef Fsqd
_refine_ls_weighting_details 'w=1/[\s^2^(Fo^2^)+(0.0636P)^2^+0.0609P] where P=(Fo^2^+2Fc^2^)/3'
_refine_ls_weighting_scheme calc
_refine_ls_wR_factor_gt 0.1036
_refine_ls_wR_factor_ref 0.1102
_reflns_Friedel_coverage 0.000
_reflns_number_gt 26912
_reflns_number_total 33446
_reflns_threshold_expression 'I > 2\s(I)'
_cod_data_source_file c6ra10411h2.cif
_cod_data_source_block shelx
_cod_original_cell_volume 1081.1(9)
_cod_database_code 7226400
_shelx_shelxl_version_number 2014/7
_shelx_space_group_comment
;
The symmetry employed for this shelxl refinement is uniquely defined
by the following loop, which should always be used as a source of
symmetry information in preference to the above space-group names.
They are only intended as comments.
;

loop_
_space_group_symop_operation_xyz
'x, y, z'
'-x, -y, -z'

loop_
_atom_site_label
_atom_site_type_symbol
_atom_site_fract_x
_atom_site_fract_y
_atom_site_fract_z
_atom_site_U_iso_or_equiv
_atom_site_adp_type
_atom_site_occupancy
_atom_site_site_symmetry_order
_atom_site_calc_flag
_atom_site_refinement_flags_posn
S1 S 0.95126(2) 0.05520(2) 1.26472(2) 0.01217(1) Uani 1 1 d .
O1 O 0.83701(4) -0.06301(4) 1.34449(3) 0.02084(6) Uani 1 1 d .
O2 O 1.03000(5) 0.10801(5) 1.32199(4) 0.02289(6) Uani 1 1 d .
O3 O 1.15836(4) 0.09875(4) 0.94526(2) 0.01838(5) Uani 1 1 d .
N1 N 1.07134(3) 0.02220(3) 1.15427(2) 0.01412(4) Uani 1 1 d D
C1 C 0.88780(3) 0.19215(4) 1.16334(3) 0.01252(4) Uani 1 1 d .
C2 C 0.78019(4) 0.27683(5) 1.19044(3) 0.01732(6) Uani 1 1 d D
C3 C 0.75104(5) 0.37992(5) 1.09188(4) 0.01953(6) Uani 1 1 d D
C4 C 0.82619(5) 0.39530(5) 0.97146(4) 0.02008(6) Uani 1 1 d D
C5 C 0.93263(5) 0.30778(5) 0.94712(3) 0.01845(6) Uani 1 1 d D
C6 C 0.96372(4) 0.20704(4) 1.04447(3) 0.01302(4) Uani 1 1 d .
C7 C 1.07505(4) 0.10667(4) 1.03788(3) 0.01311(4) Uani 1 1 d .
S1' S 0.63191(2) 0.55874(2) 0.67022(2) 0.01019(1) Uani 1 1 d .
O1' O 0.56763(3) 0.66441(3) 0.59337(2) 0.01557(4) Uani 1 1 d .
O2' O 0.71763(3) 0.60053(3) 0.72908(3) 0.01410(3) Uani 1 1 d .
O3' O 0.71989(3) 0.14451(3) 0.85045(2) 0.01382(4) Uani 1 1 d .
O4' O 0.36252(3) 0.31016(3) 1.02600(2) 0.01579(4) Uani 1 1 d .
N1' N 0.49767(3) 0.43411(3) 0.77481(2) 0.01085(3) Uani 1 1 d .
N2' N 0.52385(3) 0.14351(3) 1.04852(2) 0.01193(3) Uani 1 1 d D
N3' N 0.37035(3) 0.13354(3) 1.23980(2) 0.01138(3) Uani 1 1 d D
C1' C 0.55068(3) 0.31273(3) 0.84742(2) 0.01038(3) Uani 1 1 d .
C2' C 0.67083(3) 0.25564(3) 0.79145(2) 0.00990(3) Uani 1 1 d .
C3' C 0.75004(3) 0.32711(3) 0.65618(2) 0.00995(3) Uani 1 1 d .
C4' C 0.83899(3) 0.25304(4) 0.59400(3) 0.01222(4) Uani 1 1 d D
C5' C 0.91753(4) 0.31907(4) 0.46870(3) 0.01498(5) Uani 1 1 d D
C6' C 0.90916(4) 0.46067(5) 0.40361(3) 0.01640(5) Uani 1 1 d D
C7' C 0.82055(4) 0.53712(4) 0.46275(3) 0.01405(4) Uani 1 1 d D
C8' C 0.74222(3) 0.46899(3) 0.58810(2) 0.01055(3) Uani 1 1 d .
C9' C 0.46995(3) 0.25893(3) 0.97837(2) 0.01102(4) Uani 1 1 d .
C10' C 0.48011(3) 0.08456(3) 1.17282(2) 0.01013(3) Uani 1 1 d .
C11' C 0.55009(3) -0.02593(4) 1.23341(3) 0.01214(4) Uani 1 1 d D
C12' C 0.50476(4) -0.08063(4) 1.35930(3) 0.01321(4) Uani 1 1 d D
C13' C 0.38990(4) -0.02672(4) 1.42598(3) 0.01303(4) Uani 1 1 d D
C14' C 0.32469(3) 0.08091(4) 1.36375(3) 0.01232(4) Uani 1 1 d D
C15' C 0.37574(4) 0.40382(4) 0.73628(4) 0.01693(5) Uani 1 1 d D
H1A H 1.1397(4) -0.0531(3) 1.1661(11) 0.044(4) Uiso 1 1 d D
H2 H 0.7266(11) 0.2755(6) 1.2806(2) 0.033(3) Uiso 1 1 d D
H3 H 0.6679(4) 0.4479(4) 1.1097(7) 0.037(3) Uiso 1 1 d D
H4 H 0.8082(7) 0.4827(5) 0.8972(4) 0.032(3) Uiso 1 1 d D
H5 H 0.9839(12) 0.3147(7) 0.8549(2) 0.039(3) Uiso 1 1 d D
H2A' H 0.6073(5) 0.1105(5) 0.9962(4) 0.037(3) Uiso 1 1 d D
H3A' H 0.3176(5) 0.2094(4) 1.1955(5) 0.029(3) Uiso 1 1 d D
H4' H 0.8430(9) 0.1418(2) 0.6421(7) 0.019(2) Uiso 1 1 d D
H5' H 0.9844(7) 0.2640(4) 0.4172(3) 0.032(3) Uiso 1 1 d D
H6' H 0.9742(9) 0.5123(12) 0.30685(19) 0.038(3) Uiso 1 1 d D
H7' H 0.8146(9) 0.6475(2) 0.4130(7) 0.020(2) Uiso 1 1 d D
H11' H 0.6349(5) -0.0655(5) 1.1774(4) 0.047(4) Uiso 1 1 d D
H12' H 0.5520(5) -0.1656(4) 1.4136(4) 0.024(2) Uiso 1 1 d D
H13' H 0.3536(12) -0.0729(12) 1.52495(6) 0.030(3) Uiso 1 1 d D
H14' H 0.2365(5) 0.1313(4) 1.4052(5) 0.037(3) Uiso 1 1 d D
H15A H 0.4043(12) 0.3495(3) 0.6777(2) 0.028(3) Uiso 1 1 d D
H15B H 0.3267(5) 0.4936(4) 0.6942(6) 0.025(2) Uiso 1 1 d D
H15C H 0.2891(6) 0.3329(7) 0.8164(4) 0.035(3) Uiso 1 1 d D

loop_
_atom_site_aniso_label
_atom_site_aniso_U_11
_atom_site_aniso_U_22
_atom_site_aniso_U_33
_atom_site_aniso_U_23
_atom_site_aniso_U_13
_atom_site_aniso_U_12
S1 0.01123(2) 0.01512(3) 0.00937(2) -0.00550(2) -0.00219(2) 0.00661(2)
O1 0.01513(9) 0.02048(12) 0.01437(8) 0.00061(8) 0.00078(7) 0.00380(8)
O2 0.02525(13) 0.03165(18) 0.02444(13) -0.01936(13) -0.01500(11) 0.01368(13)
O3 0.01879(9) 0.01936(11) 0.01134(7) -0.00658(7) 0.00202(6) 0.00611(8)
N1 0.01435(8) 0.01496(10) 0.01059(7) -0.00519(6) -0.00157(6) 0.00830(7)
C1 0.01221(8) 0.01289(10) 0.01162(8) -0.00553(7) -0.00263(6) 0.00622(7)
C2 0.01753(11) 0.01775(14) 0.01660(11) -0.00849(9) -0.00433(9) 0.01086(10)
C3 0.02011(13) 0.01703(14) 0.02173(13) -0.00792(11) -0.00796(11) 0.01141(11)
C4 0.02291(14) 0.01689(14) 0.01883(12) -0.00447(10) -0.00904(11) 0.00959(12)
C5 0.02218(13) 0.01658(13) 0.01261(9) -0.00300(9) -0.00496(9) 0.00773(11)
C6 0.01375(9) 0.01226(10) 0.01030(7) -0.00374(7) -0.00199(6) 0.00520(7)
C7 0.01303(8) 0.01283(10) 0.00994(7) -0.00436(7) -0.00008(6) 0.00458(7)
S1' 0.01216(2) 0.00787(3) 0.00904(2) -0.00233(2) -0.00329(2) 0.00296(2)
O1' 0.01871(9) 0.01105(8) 0.01368(7) -0.00110(6) -0.00660(7) 0.00542(7)
O2' 0.01721(8) 0.01213(9) 0.01498(8) -0.00671(6) -0.00673(6) 0.00286(6)
O3' 0.01455(7) 0.01182(8) 0.01006(6) -0.00220(5) -0.00104(5) 0.00763(6)
O4' 0.01574(8) 0.01684(10) 0.01033(6) -0.00421(6) -0.00091(5) 0.00965(7)
N1' 0.01034(6) 0.00980(8) 0.00964(6) -0.00214(5) -0.00241(5) 0.00387(5)
N2' 0.01267(7) 0.01096(8) 0.00768(6) -0.00200(5) -0.00036(5) 0.00533(6)
N3' 0.01191(7) 0.01100(8) 0.00860(6) -0.00353(5) -0.00100(5) 0.00406(6)
C1' 0.01051(7) 0.00948(8) 0.00804(6) -0.00225(5) -0.00113(5) 0.00423(6)
C2' 0.00999(7) 0.00880(8) 0.00830(6) -0.00263(5) -0.00110(5) 0.00346(6)
C3' 0.00987(7) 0.00975(9) 0.00827(6) -0.00342(6) -0.00111(5) 0.00193(6)
C4' 0.01200(8) 0.01288(10) 0.01065(7) -0.00606(7) -0.00107(6) 0.00271(7)
C5' 0.01449(9) 0.01876(13) 0.01071(8) -0.00790(8) -0.00089(7) 0.00295(9)
C6' 0.01651(10) 0.02014(14) 0.00827(7) -0.00443(8) -0.00070(7) 0.00211(9)
C7' 0.01485(9) 0.01448(11) 0.00824(7) -0.00176(7) -0.00187(6) 0.00109(8)
C8' 0.01127(7) 0.01007(9) 0.00800(6) -0.00258(6) -0.00187(5) 0.00147(6)
C9' 0.01113(7) 0.01039(9) 0.00835(6) -0.00269(6) -0.00093(5) 0.00425(6)
C10' 0.01023(7) 0.00926(8) 0.00800(6) -0.00255(5) -0.00085(5) 0.00267(6)
C11' 0.01203(8) 0.01136(9) 0.00973(7) -0.00268(6) -0.00182(6) 0.00435(7)
C12' 0.01370(9) 0.01287(10) 0.01006(7) -0.00237(7) -0.00333(6) 0.00330(7)
C13' 0.01432(9) 0.01366(11) 0.00870(7) -0.00360(7) -0.00226(6) 0.00172(7)
C14' 0.01305(8) 0.01242(10) 0.00920(7) -0.00464(6) -0.00079(6) 0.00229(7)
C15' 0.01370(10) 0.01521(13) 0.01980(12) -0.00362(9) -0.00768(9) 0.00265(8)

loop_
_atom_type_symbol
_atom_type_description
_atom_type_scat_dispersion_real
_atom_type_scat_dispersion_imag
_atom_type_scat_source
C C 0.0033 0.0016 'International Tables Vol C Tables 4.2.6.8 and 6.1.1.4'
H H 0.0000 0.0000 'International Tables Vol C Tables 4.2.6.8 and 6.1.1.4'
N N 0.0061 0.0033 'International Tables Vol C Tables 4.2.6.8 and 6.1.1.4'
O O 0.0106 0.0060 'International Tables Vol C Tables 4.2.6.8 and 6.1.1.4'
S S 0.1246 0.1234 'International Tables Vol C Tables 4.2.6.8 and 6.1.1.4'

loop_
_geom_angle_atom_site_label_1
_geom_angle_atom_site_label_2
_geom_angle_atom_site_label_3
_geom_angle
O1 S1 O2 116.36(4)
O1 S1 N1 110.81(4)
O2 S1 N1 110.11(4)
O1 S1 C1 112.46(4)
O2 S1 C1 111.39(4)
N1 S1 C1 93.38(3)
C7 N1 S1 115.21(4)
C7 N1 H1A 119.6(7)
S1 N1 H1A 125.2(7)
C6 C1 C2 122.32(3)
C6 C1 S1 109.27(3)
C2 C1 S1 128.41(3)
C1 C2 C3 117.04(4)
C1 C2 H2 124.4(4)
C3 C2 H2 118.2(4)
C2 C3 C4 121.17(4)
C2 C3 H3 119.0(5)
C4 C3 H3 119.8(5)
C5 C4 C3 120.52(3)
C5 C4 H4 120.5(3)
C3 C4 H4 118.7(3)
C6 C5 C4 118.45(4)
C6 C5 H5 121.3(4)
C4 C5 H5 120.1(5)
C5 C6 C1 120.48(4)
C5 C6 C7 126.85(3)
C1 C6 C7 112.67(3)
O3 C7 N1 124.25(4)
O3 C7 C6 126.29(3)
N1 C7 C6 109.46(3)
O1' S1' O2' 118.71(4)
O1' S1' N1' 108.28(4)
O2' S1' N1' 108.55(4)
O1' S1' C8' 109.75(3)
O2' S1' C8' 108.44(4)
N1' S1' C8' 101.77(4)
C1' N1' C15' 115.71(4)
C1' N1' S1' 113.47(4)
C15' N1' S1' 115.89(4)
C10' N2' C9' 125.96(3)
C10' N2' H2A' 121.8(3)
C9' N2' H2A' 112.1(3)
C10' N3' C14' 122.69(3)
C10' N3' H3A' 118.0(4)
C14' N3' H3A' 119.2(4)
C2' C1' N1' 120.39(3)
C2' C1' C9' 124.91(3)
N1' C1' C9' 114.70(3)
O3' C2' C1' 123.47(3)
O3' C2' C3' 117.22(3)
C1' C2' C3' 119.30(3)
C4' C3' C8' 117.89(4)
C4' C3' C2' 119.80(4)
C8' C3' C2' 122.29(3)
C5' C4' C3' 120.66(4)
C5' C4' H4' 119.0(5)
C3' C4' H4' 120.2(5)
C4' C5' C6' 120.22(3)
C4' C5' H5' 122.6(2)
C6' C5' H5' 117.2(2)
C5' C6' C7' 120.51(4)
C5' C6' H6' 119.7(7)
C7' C6' H6' 119.8(7)
C8' C7' C6' 118.41(4)
C8' C7' H7' 120.7(5)
C6' C7' H7' 120.9(5)
C7' C8' C3' 122.30(3)
C7' C8' S1' 121.31(4)
C3' C8' S1' 116.37(3)
O4' C9' N2' 121.61(4)
O4' C9' C1' 123.86(3)
N2' C9' C1' 114.52(3)
N3' C10' N2' 120.20(3)
N3' C10' C11' 118.92(4)
N2' C10' C11' 120.86(3)
C12' C11' C10' 119.06(3)
C12' C11' H11' 123.7(3)
C10' C11' H11' 117.2(3)
C11' C12' C13' 120.36(3)
C11' C12' H12' 124.2(3)
C13' C12' H12' 115.4(3)
C14' C13' C12' 118.86(4)
C14' C13' H13' 121.7(7)
C12' C13' H13' 119.4(7)
N3' C14' C13' 120.11(3)
N3' C14' H14' 114.6(3)
C13' C14' H14' 125.3(3)
N1' C15' H15A 115.1(6)
N1' C15' H15B 114.8(3)
H15A C15' H15B 107.4(6)
N1' C15' H15C 107.4(4)
H15A C15' H15C 104.2(6)
H15B C15' H15C 107.2(5)

loop_
_geom_bond_atom_site_label_1
_geom_bond_atom_site_label_2
_geom_bond_distance
S1 O1 1.4340(6)
S1 O2 1.4365(5)
S1 N1 1.6458(5)
S1 C1 1.7597(6)
O3 C7 1.2170(5)
N1 C7 1.3785(6)
N1 H1A 1.0090(4)
C1 C6 1.3879(7)
C1 C2 1.3892(6)
C2 C3 1.3988(7)
C2 H2 1.0830(4)
C3 C4 1.4023(8)
C3 H3 1.0830(4)
C4 C5 1.3948(7)
C4 H4 1.0830(3)
C5 C6 1.3877(6)
C5 H5 1.0830(4)
C6 C7 1.4849(7)
S1' O1' 1.4371(5)
S1' O2' 1.4377(5)
S1' N1' 1.6305(6)
S1' C8' 1.7558(6)
O3' C2' 1.2850(5)
O4' C9' 1.2374(5)
N1' C1' 1.4398(6)
N1' C15' 1.4765(7)
N2' C10' 1.3612(6)
N2' C9' 1.3935(6)
N2' H2A' 1.0090(3)
N3' C10' 1.3492(5)
N3' C14' 1.3576(7)
N3' H3A' 1.0090(3)
C1' C2' 1.3962(6)
C1' C9' 1.4525(6)
C2' C3' 1.4943(6)
C3' C4' 1.3989(6)
C3' C8' 1.4033(7)
C4' C5' 1.3916(7)
C4' H4' 1.0830(5)
C5' C6' 1.3943(8)
C5' H5' 1.0830(3)
C6' C7' 1.3945(7)
C6' H6' 1.0830(4)
C7' C8' 1.3931(6)
C7' H7' 1.0830(5)
C10' C11' 1.4065(6)
C11' C12' 1.3788(7)
C11' H11' 1.0830(3)
C12' C13' 1.4068(6)
C12' H12' 1.0830(3)
C13' C14' 1.3681(6)
C13' H13' 1.0830(5)
C14' H14' 1.0830(4)
C15' H15A 1.0660(3)
C15' H15B 1.0660(4)
C15' H15C 1.0660(3)

loop_
_geom_hbond_atom_site_label_D
_geom_hbond_atom_site_label_H
_geom_hbond_atom_site_label_A
_geom_hbond_distance_DH
_geom_hbond_distance_HA
_geom_hbond_distance_DA
_geom_hbond_angle_DHA
_geom_hbond_site_symmetry_A
C11' H11' O3 1.0830(3) 2.1957(17) 3.2564(11) 165.8(5) 2_757
C15' H15C O3 1.0660(3) 2.403(4) 3.3703(12) 150.2(6) 1_455
N1 H1A O3' 1.0090(4) 1.637(2) 2.6237(10) 164.6(7) 2_757
N2' H2A' O3' 1.0090(3) 1.701(3) 2.5907(9) 144.7(4) .
N3' H3A' O2' 1.0090(3) 2.487(7) 3.0148(13) 112.1(5) 2_667
N3' H3A' O4' 1.0090(3) 1.882(5) 2.6366(9) 129.0(5) .
C11' H11' O3 1.0830(3) 2.1957(17) 3.2564(11) 165.8(5) 2_757
C15' H15C O3 1.0660(3) 2.403(4) 3.3703(12) 150.2(6) 1_455

loop_
_geom_torsion_atom_site_label_1
_geom_torsion_atom_site_label_2
_geom_torsion_atom_site_label_3
_geom_torsion_atom_site_label_4
_geom_torsion
O1 S1 N1 C7 115.91(4)
O2 S1 N1 C7 -113.93(4)
C1 S1 N1 C7 0.32(3)
O1 S1 C1 C6 -113.88(4)
O2 S1 C1 C6 113.43(4)
N1 S1 C1 C6 0.29(3)
O1 S1 C1 C2 66.33(5)
O2 S1 C1 C2 -66.36(5)
N1 S1 C1 C2 -179.50(4)
C6 C1 C2 C3 -0.30(7)
S1 C1 C2 C3 179.46(4)
C1 C2 C3 C4 0.79(7)
C2 C3 C4 C5 -0.17(8)
C3 C4 C5 C6 -0.96(8)
C4 C5 C6 C1 1.45(7)
C4 C5 C6 C7 -178.39(4)
C2 C1 C6 C5 -0.83(6)
S1 C1 C6 C5 179.37(3)
C2 C1 C6 C7 179.02(4)
S1 C1 C6 C7 -0.78(4)
S1 N1 C7 O3 178.83(4)
S1 N1 C7 C6 -0.79(4)
C5 C6 C7 O3 1.24(7)
C1 C6 C7 O3 -178.61(4)
C5 C6 C7 N1 -179.15(4)
C1 C6 C7 N1 1.01(5)
O1' S1' N1' C1' 172.00(2)
O2' S1' N1' C1' -57.88(3)
C8' S1' N1' C1' 56.38(3)
O1' S1' N1' C15' 34.56(3)
O2' S1' N1' C15' 164.69(3)
C8' S1' N1' C15' -81.06(3)
C15' N1' C1' C2' 91.82(5)
S1' N1' C1' C2' -45.69(4)
C15' N1' C1' C9' -88.21(5)
S1' N1' C1' C9' 134.28(3)
N1' C1' C2' O3' -177.31(3)
C9' C1' C2' O3' 2.72(5)
N1' C1' C2' C3' 3.81(5)
C9' C1' C2' C3' -176.16(3)
O3' C2' C3' C4' 19.54(5)
C1' C2' C3' C4' -161.51(3)
O3' C2' C3' C8' -158.65(3)
C1' C2' C3' C8' 20.30(5)
C8' C3' C4' C5' 0.37(5)
C2' C3' C4' C5' -177.90(3)
C3' C4' C5' C6' 0.41(5)
C4' C5' C6' C7' -0.91(6)
C5' C6' C7' C8' 0.60(6)
C6' C7' C8' C3' 0.20(5)
C6' C7' C8' S1' 178.38(3)
C4' C3' C8' C7' -0.68(5)
C2' C3' C8' C7' 177.54(3)
C4' C3' C8' S1' -178.95(2)
C2' C3' C8' S1' -0.72(4)
O1' S1' C8' C7' 32.88(4)
O2' S1' C8' C7' -98.26(4)
N1' S1' C8' C7' 147.42(3)
O1' S1' C8' C3' -148.84(3)
O2' S1' C8' C3' 80.03(4)
N1' S1' C8' C3' -34.30(3)
C10' N2' C9' O4' -7.86(6)
C10' N2' C9' C1' 171.64(3)
C2' C1' C9' O4' -179.10(4)
N1' C1' C9' O4' 0.93(5)
C2' C1' C9' N2' 1.40(5)
N1' C1' C9' N2' -178.57(3)
C14' N3' C10' N2' -178.45(3)
C14' N3' C10' C11' 0.27(5)
C9' N2' C10' N3' 3.16(5)
C9' N2' C10' C11' -175.53(3)
N3' C10' C11' C12' -0.15(5)
N2' C10' C11' C12' 178.55(3)
C10' C11' C12' C13' 0.14(5)
C11' C12' C13' C14' -0.22(6)
C10' N3' C14' C13' -0.36(5)
C12' C13' C14' N3' 0.33(5)
